data_7120524
loop_
_publ_author_name
'Allouche, Emmanuelle M. D.'
'Taillemaud, Sylvain'
'Charette, Andr\'e B.'

_publ_section_title
;
 Spectroscopic Characterization of Diiodomethylzinc Iodide: Application to
 the Stereoselective Synthesis and Functionalization of Iodocyclopropanes
;
_journal_name_full 'Chem. Commun.'
_journal_paper_doi 10.1039/C7CC04348A
_journal_year 2017
_chemical_formula_moiety 'C22 H34 N O3 P Pd S'
_chemical_formula_sum 'C22 H34 N O3 P Pd S'
_chemical_formula_weight 529.93
_space_group_crystal_system triclinic
_space_group_IT_number 2
_space_group_name_Hall '-P 1'
_space_group_name_H-M_alt 'P -1'
_symmetry_space_group_name_Hall '-P 1'
_symmetry_space_group_name_H-M 'P -1'
_atom_sites_solution_hydrogens mixed
_audit_creation_date 2016-01-19
_audit_creation_method
;
Olex2 1.2
(compiled 2015.09.30 svn.r3233 for OlexSys, GUI svn.r5103)
;
_audit_update_record
;
2017-06-05 deposited with the CCDC.
2017-08-07 downloaded from the CCDC.
;
_cell_angle_alpha 76.780(2)
_cell_angle_beta 86.549(2)
_cell_angle_gamma 67.313(2)
_cell_formula_units_Z 2
_cell_length_a 9.1931(5)
_cell_length_b 11.6107(6)
_cell_length_c 12.2025(6)
_cell_measurement_reflns_used 9956
_cell_measurement_temperature 100
_cell_measurement_theta_max 54.050
_cell_measurement_theta_min 3.683
_cell_volume 1169.28(11)
_computing_cell_refinement
;
SAINT (2013) V8.35A; Integration Software for Single Crystal Data.
Bruker AXS Inc., Madison, WI 53719-1173.
;
_computing_data_collection 'APEX 2 (2013) Bruker AXS Inc., Madison, WI 53719-1173.'
_computing_data_reduction
;
SAINT (2013) V8.35A; Integration Software for Single Crystal Data.
Bruker AXS Inc., Madison, WI 53719-1173.
;
_computing_molecular_graphics 'Olex2 (Dolomanov et al., 2009)'
_computing_publication_material 'Olex2 (Dolomanov et al., 2009)'
_computing_structure_refinement 'XL (Sheldrick, 2008)'
_computing_structure_solution 'XT (Sheldrick, 2015)'
_diffrn_ambient_temperature 100
_diffrn_detector 'CMOS Area detector'
_diffrn_detector_area_resol_mean 10.24
_diffrn_detector_type 'Bruker Photon 100 CMOS Detector'
_diffrn_measured_fraction_theta_full 0.999
_diffrn_measured_fraction_theta_max 0.997
_diffrn_measurement_device 'k-geometry diffractometer'
_diffrn_measurement_device_type 'Bruker Venture Metaljet'
_diffrn_measurement_method '\w and \f scans'
_diffrn_radiation_collimation 'Focusing mirrors'
_diffrn_radiation_monochromator 'Helios MX Mirror Optics'
_diffrn_radiation_probe x-ray
_diffrn_radiation_type GaK\a
_diffrn_radiation_wavelength 1.34139
_diffrn_reflns_av_R_equivalents 0.0501
_diffrn_reflns_av_unetI/netI 0.0300
_diffrn_reflns_Laue_measured_fraction_full 0.999
_diffrn_reflns_Laue_measured_fraction_max 0.997
_diffrn_reflns_limit_h_max 11
_diffrn_reflns_limit_h_min -11
_diffrn_reflns_limit_k_max 14
_diffrn_reflns_limit_k_min -13
_diffrn_reflns_limit_l_max 14
_diffrn_reflns_limit_l_min -14
_diffrn_reflns_number 27434
_diffrn_reflns_point_group_measured_fraction_full 0.999
_diffrn_reflns_point_group_measured_fraction_max 0.997
_diffrn_reflns_theta_full 53.594
_diffrn_reflns_theta_max 54.029
_diffrn_reflns_theta_min 3.238
_diffrn_source 'Metal Jet'
_diffrn_source_target Ga
_diffrn_source_type 'Gallium Liquid Metal Jet Source'
_exptl_absorpt_coefficient_mu 5.353
_exptl_absorpt_correction_T_max 0.7506
_exptl_absorpt_correction_T_min 0.4774
_exptl_absorpt_correction_type multi-scan
_exptl_absorpt_process_details
'SADABS-2014/5 (Bruker,2014/5) was used for absorption correction. wR2(int) was 0.1289 before and 0.0799 after correction. The Ratio of minimum to maximum transmission is 0.6360. The \l/2 correction factor is 0.00150.'
_exptl_crystal_colour Colorless
_exptl_crystal_colour_primary Colorless
_exptl_crystal_density_diffrn 1.505
_exptl_crystal_description plate
_exptl_crystal_F_000 548
_exptl_crystal_size_max 0.2
_exptl_crystal_size_mid 0.16
_exptl_crystal_size_min 0.02
_refine_diff_density_max 1.179
_refine_diff_density_min -0.422
_refine_diff_density_rms 0.075
_refine_ls_extinction_method none
_refine_ls_goodness_of_fit_ref 1.075
_refine_ls_hydrogen_treatment mixed
_refine_ls_matrix_type full
_refine_ls_number_parameters 276
_refine_ls_number_reflns 4278
_refine_ls_number_restraints 0
_refine_ls_restrained_S_all 1.075
_refine_ls_R_factor_all 0.0264
_refine_ls_R_factor_gt 0.0259
_refine_ls_shift/su_max 0.002
_refine_ls_shift/su_mean 0.000
_refine_ls_structure_factor_coef Fsqd
_refine_ls_weighting_details 'w=1/[\s^2^(Fo^2^)+(0.0270P)^2^+1.1848P] where P=(Fo^2^+2Fc^2^)/3'
_refine_ls_weighting_scheme calc
_refine_ls_wR_factor_gt 0.0659
_refine_ls_wR_factor_ref 0.0663
_reflns_Friedel_coverage 0.000
_reflns_number_gt 4184
_reflns_number_total 4278
_reflns_threshold_expression 'I > 2\s(I)'
_cod_data_source_file c7cc04348a2.cif
_cod_data_source_block sylv22
_cod_depositor_comments
;
The following automatic conversions were performed:

'_diffrn_radiation_probe' value 'X-ray' changed to 'x-ray' according
to
/home/data/users/saulius/crontab/automatic-downloads/rss-feeds/RSC/lib/dictionaries/cif_core.dic
dictionary named 'cif_core.dic' version 2.4.2 from 2011-04-26.

Automatic conversion script
Id: cif_fix_values 4973 2017-02-22 13:04:09Z antanas 
;
_cod_database_code 7120524
_shelx_space_group_comment
;
The symmetry employed for this shelxl refinement is uniquely defined
by the following loop, which should always be used as a source of
symmetry information in preference to the above space-group names.
They are only intended as comments.
;
_shelx_estimated_absorpt_t_max 0.900
_shelx_estimated_absorpt_t_min 0.414
_olex2_refinement_description
;
1. Fixed Uiso
 At 1.2 times of:
  All C(H) groups, All N(H,H) groups
 At 1.5 times of:
  All C(H,H,H) groups
2.a Aromatic/amide H refined with riding coordinates:
 C2(H2), C9(H9), C5(H5), C4(H4), C12(H12), C3(H3), C11(H11), C10(H10)
2.b Idealised Me refined as rotating group:
 C13(H13A,H13B,H13C), C17(H17A,H17B,H17C), C20(H20A,H20B,H20C), C15(H15A,H15B,
 H15C), C19(H19A,H19B,H19C), C16(H16A,H16B,H16C), C21(H21A,H21B,H21C), C22(H22A,
 H22B,H22C)
;
_shelx_shelxl_version_number 2014/7
_olex2_submission_special_instructions 'No special instructions were received'

loop_
_space_group_symop_operation_xyz
'x, y, z'
'-x, -y, -z'

loop_
_atom_site_label
_atom_site_type_symbol
_atom_site_fract_x
_atom_site_fract_y
_atom_site_fract_z
_atom_site_U_iso_or_equiv
_atom_site_adp_type
_atom_site_occupancy
_atom_site_site_symmetry_order
_atom_site_calc_flag
_atom_site_refinement_flags_posn
Pd1 Pd 0.26101(2) 0.61663(2) 0.82649(2) 0.02374(7) Uani 1 1 d .
P1 P 0.36263(7) 0.74547(5) 0.70386(5) 0.02339(13) Uani 1 1 d .
S1 S -0.12196(7) 0.79990(6) 0.87091(5) 0.02903(14) Uani 1 1 d .
O1 O 0.0503(2) 0.76554(16) 0.87354(15) 0.0316(4) Uani 1 1 d .
O2 O -0.1613(2) 0.68617(17) 0.88839(15) 0.0317(4) Uani 1 1 d .
O3 O -0.2007(2) 0.89937(19) 0.77502(17) 0.0435(5) Uani 1 1 d .
N1 N 0.1502(3) 0.4850(2) 0.88605(19) 0.0289(4) Uani 1 1 d .
H1A H 0.188(4) 0.436(3) 0.937(3) 0.035 Uiso 1 1 d R
H1B H 0.053(4) 0.528(3) 0.900(2) 0.035 Uiso 1 1 d R
C8 C 0.1459(3) 0.4333(2) 0.7898(2) 0.0271(5) Uani 1 1 d .
C1 C 0.4528(3) 0.4606(2) 0.82361(19) 0.0258(5) Uani 1 1 d .
C13 C 0.5729(3) 0.6821(2) 0.6753(2) 0.0298(5) Uani 1 1 d .
H13A H 0.6322 0.6820 0.7374 0.045 Uiso 1 1 calc GR
H13B H 0.5928 0.7348 0.6079 0.045 Uiso 1 1 calc GR
H13C H 0.6040 0.5962 0.6655 0.045 Uiso 1 1 calc GR
C18 C 0.3365(3) 0.8988(2) 0.7445(2) 0.0302(5) Uani 1 1 d .
C14 C 0.2653(3) 0.7727(2) 0.5640(2) 0.0274(5) Uani 1 1 d .
C17 C 0.2837(3) 0.8829(2) 0.4746(2) 0.0319(5) Uani 1 1 d .
H17A H 0.2287 0.9623 0.4971 0.048 Uiso 1 1 calc GR
H17B H 0.2403 0.8866 0.4037 0.048 Uiso 1 1 calc GR
H17C H 0.3935 0.8685 0.4671 0.048 Uiso 1 1 calc GR
C20 C 0.1631(3) 0.9910(2) 0.7362(2) 0.0358(6) Uani 1 1 d .
H20A H 0.1274 1.0200 0.6588 0.054 Uiso 1 1 calc GR
H20B H 0.1530 1.0631 0.7664 0.054 Uiso 1 1 calc GR
H20C H 0.1004 0.9475 0.7784 0.054 Uiso 1 1 calc GR
C7 C 0.2875(3) 0.3702(2) 0.7408(2) 0.0270(5) Uani 1 1 d .
C6 C 0.4402(3) 0.3584(2) 0.7863(2) 0.0269(5) Uani 1 1 d .
C2 C 0.5964(3) 0.4426(2) 0.8717(2) 0.0306(5) Uani 1 1 d .
H2 H 0.6050 0.5076 0.9001 0.037 Uiso 1 1 calc R
C9 C 0.0023(3) 0.4503(2) 0.7442(2) 0.0345(6) Uani 1 1 d .
H9 H -0.0911 0.4931 0.7770 0.041 Uiso 1 1 calc R
C15 C 0.3421(3) 0.6477(2) 0.5218(2) 0.0320(5) Uani 1 1 d .
H15A H 0.4517 0.6311 0.5090 0.048 Uiso 1 1 calc GR
H15B H 0.2900 0.6563 0.4528 0.048 Uiso 1 1 calc GR
H15C H 0.3323 0.5780 0.5775 0.048 Uiso 1 1 calc GR
C5 C 0.5727(3) 0.2446(2) 0.7927(2) 0.0316(5) Uani 1 1 d .
H5 H 0.5647 0.1776 0.7672 0.038 Uiso 1 1 calc R
C4 C 0.7158(3) 0.2307(3) 0.8364(2) 0.0347(6) Uani 1 1 d .
H4 H 0.8043 0.1559 0.8380 0.042 Uiso 1 1 calc R
C19 C 0.4356(3) 0.9686(2) 0.6751(2) 0.0352(6) Uani 1 1 d .
H19A H 0.5452 0.9135 0.6845 0.053 Uiso 1 1 calc GR
H19B H 0.4191 1.0450 0.7005 0.053 Uiso 1 1 calc GR
H19C H 0.4042 0.9910 0.5970 0.053 Uiso 1 1 calc GR
C12 C 0.2790(3) 0.3225(2) 0.6473(2) 0.0316(5) Uani 1 1 d .
H12 H 0.3719 0.2785 0.6147 0.038 Uiso 1 1 calc R
C3 C 0.7258(3) 0.3291(3) 0.8777(2) 0.0338(6) Uani 1 1 d .
H3 H 0.8205 0.3189 0.9098 0.041 Uiso 1 1 calc R
C16 C 0.0894(3) 0.7984(3) 0.5797(2) 0.0353(6) Uani 1 1 d .
H16A H 0.0781 0.7244 0.6275 0.053 Uiso 1 1 calc GR
H16B H 0.0389 0.8162 0.5077 0.053 Uiso 1 1 calc GR
H16C H 0.0412 0.8707 0.6136 0.053 Uiso 1 1 calc GR
C21 C 0.3963(4) 0.8568(3) 0.8684(2) 0.0381(6) Uani 1 1 d .
H21A H 0.3277 0.8224 0.9145 0.057 Uiso 1 1 calc GR
H21B H 0.3971 0.9293 0.8930 0.057 Uiso 1 1 calc GR
H21C H 0.5012 0.7924 0.8746 0.057 Uiso 1 1 calc GR
C11 C 0.1359(3) 0.3391(3) 0.6017(2) 0.0393(6) Uani 1 1 d .
H11 H 0.1333 0.3068 0.5391 0.047 Uiso 1 1 calc R
C10 C -0.0029(3) 0.4039(3) 0.6500(3) 0.0414(6) Uani 1 1 d .
H10 H -0.0995 0.4164 0.6194 0.050 Uiso 1 1 calc R
C22 C -0.1867(3) 0.8639(3) 0.9913(2) 0.0396(6) Uani 1 1 d .
H22A H -0.1349 0.8007 1.0574 0.059 Uiso 1 1 calc GR
H22B H -0.2987 0.8878 0.9966 0.059 Uiso 1 1 calc GR
H22C H -0.1616 0.9380 0.9854 0.059 Uiso 1 1 calc GR

loop_
_atom_site_aniso_label
_atom_site_aniso_U_11
_atom_site_aniso_U_22
_atom_site_aniso_U_33
_atom_site_aniso_U_23
_atom_site_aniso_U_13
_atom_site_aniso_U_12
Pd1 0.02035(11) 0.02399(11) 0.02687(11) -0.00393(7) 0.00131(7) -0.00952(8)
P1 0.0197(3) 0.0230(3) 0.0280(3) -0.0043(2) 0.0013(2) -0.0096(2)
S1 0.0232(3) 0.0286(3) 0.0311(3) -0.0028(2) 0.0021(2) -0.0076(2)
O1 0.0242(9) 0.0290(9) 0.0410(10) -0.0092(7) 0.0016(7) -0.0089(7)
O2 0.0253(9) 0.0344(9) 0.0354(9) -0.0082(7) 0.0035(7) -0.0116(8)
O3 0.0333(10) 0.0427(11) 0.0411(11) 0.0088(9) -0.0038(8) -0.0098(9)
N1 0.0232(11) 0.0269(11) 0.0332(11) -0.0012(9) 0.0050(9) -0.0098(9)
C8 0.0261(12) 0.0217(11) 0.0330(12) -0.0007(9) 0.0033(10) -0.0122(10)
C1 0.0216(12) 0.0257(12) 0.0275(11) -0.0029(9) 0.0034(9) -0.0086(10)
C13 0.0243(12) 0.0298(12) 0.0348(13) -0.0053(10) 0.0026(10) -0.0113(10)
C18 0.0276(13) 0.0278(12) 0.0382(13) -0.0101(10) 0.0042(10) -0.0129(10)
C14 0.0270(12) 0.0278(12) 0.0272(12) -0.0027(9) -0.0015(9) -0.0119(10)
C17 0.0346(14) 0.0297(13) 0.0285(12) -0.0014(10) 0.0017(10) -0.0123(11)
C20 0.0334(14) 0.0270(13) 0.0458(15) -0.0083(11) 0.0084(12) -0.0112(11)
C7 0.0259(12) 0.0213(11) 0.0347(13) -0.0021(9) 0.0032(10) -0.0125(10)
C6 0.0247(12) 0.0274(12) 0.0280(12) -0.0034(9) 0.0037(9) -0.0113(10)
C2 0.0271(13) 0.0324(13) 0.0305(12) -0.0017(10) -0.0011(10) -0.0122(11)
C9 0.0243(13) 0.0292(13) 0.0502(16) -0.0052(11) 0.0043(11) -0.0129(11)
C15 0.0390(14) 0.0305(13) 0.0307(12) -0.0064(10) 0.0020(11) -0.0181(11)
C5 0.0297(13) 0.0286(12) 0.0341(13) -0.0028(10) 0.0045(10) -0.0113(11)
C4 0.0252(13) 0.0292(13) 0.0381(14) 0.0015(11) 0.0037(10) -0.0035(10)
C19 0.0354(14) 0.0302(13) 0.0472(15) -0.0108(11) 0.0057(12) -0.0196(12)
C12 0.0313(13) 0.0272(12) 0.0394(14) -0.0073(10) 0.0054(11) -0.0150(11)
C3 0.0250(13) 0.0400(14) 0.0320(13) 0.0049(11) -0.0041(10) -0.0143(11)
C16 0.0272(13) 0.0430(15) 0.0348(13) -0.0014(11) -0.0053(10) -0.0157(12)
C21 0.0445(16) 0.0372(14) 0.0396(14) -0.0149(12) 0.0025(12) -0.0196(13)
C11 0.0419(16) 0.0361(14) 0.0468(16) -0.0110(12) -0.0036(12) -0.0208(13)
C10 0.0315(15) 0.0422(15) 0.0567(17) -0.0095(13) -0.0061(13) -0.0206(13)
C22 0.0381(15) 0.0329(14) 0.0474(16) -0.0135(12) 0.0109(12) -0.0119(12)

loop_
_atom_type_symbol
_atom_type_description
_atom_type_scat_dispersion_real
_atom_type_scat_dispersion_imag
_atom_type_scat_source
C C 0.0150 0.0070 'International Tables Vol C Tables 4.2.6.8 and 6.1.1.4'
H H 0.0000 0.0000 'International Tables Vol C Tables 4.2.6.8 and 6.1.1.4'
N N 0.0250 0.0140 'International Tables Vol C Tables 4.2.6.8 and 6.1.1.4'
O O 0.0410 0.0250 'International Tables Vol C Tables 4.2.6.8 and 6.1.1.4'
P P 0.2600 0.3350 'International Tables Vol C Tables 4.2.6.8 and 6.1.1.4'
S S 0.2920 0.4250 'International Tables Vol C Tables 4.2.6.8 and 6.1.1.4'
Pd Pd 0.0660 3.1310 'International Tables Vol C Tables 4.2.6.8 and 6.1.1.4'

loop_
_geom_angle_atom_site_label_1
_geom_angle_atom_site_label_2
_geom_angle_atom_site_label_3
_geom_angle
O1 Pd1 P1 98.78(5)
N1 Pd1 P1 159.86(6)
N1 Pd1 O1 87.81(8)
C1 Pd1 P1 92.50(7)
C1 Pd1 O1 165.84(8)
C1 Pd1 N1 84.42(9)
C13 P1 Pd1 118.82(8)
C13 P1 C18 102.02(11)
C13 P1 C14 103.40(11)
C18 P1 Pd1 114.87(8)
C14 P1 Pd1 104.57(8)
C14 P1 C18 112.88(11)
O1 S1 C22 104.11(12)
O2 S1 O1 111.66(10)
O2 S1 C22 105.70(12)
O3 S1 O1 112.89(11)
O3 S1 O2 114.66(12)
O3 S1 C22 106.85(13)
S1 O1 Pd1 137.15(11)
Pd1 N1 H1A 115(3)
Pd1 N1 H1B 108.3(19)
H1A N1 H1B 109(3)
C8 N1 Pd1 104.06(14)
C8 N1 H1A 114(2)
C8 N1 H1B 106(2)
C7 C8 N1 119.3(2)
C9 C8 N1 120.2(2)
C9 C8 C7 120.5(2)
C6 C1 Pd1 119.65(17)
C2 C1 Pd1 121.21(18)
C2 C1 C6 118.6(2)
P1 C13 H13A 109.5
P1 C13 H13B 109.5
P1 C13 H13C 109.5
H13A C13 H13B 109.5
H13A C13 H13C 109.5
H13B C13 H13C 109.5
C20 C18 P1 111.97(17)
C20 C18 C19 109.1(2)
C20 C18 C21 109.6(2)
C19 C18 P1 113.22(17)
C19 C18 C21 108.3(2)
C21 C18 P1 104.52(17)
C17 C14 P1 113.66(17)
C17 C14 C15 108.7(2)
C15 C14 P1 107.24(16)
C16 C14 P1 109.62(17)
C16 C14 C17 109.5(2)
C16 C14 C15 107.9(2)
C14 C17 H17A 109.5
C14 C17 H17B 109.5
C14 C17 H17C 109.5
H17A C17 H17B 109.5
H17A C17 H17C 109.5
H17B C17 H17C 109.5
C18 C20 H20A 109.5
C18 C20 H20B 109.5
C18 C20 H20C 109.5
H20A C20 H20B 109.5
H20A C20 H20C 109.5
H20B C20 H20C 109.5
C8 C7 C6 120.2(2)
C12 C7 C8 117.8(2)
C12 C7 C6 122.0(2)
C1 C6 C7 120.6(2)
C5 C6 C1 119.6(2)
C5 C6 C7 119.7(2)
C1 C2 H2 119.6
C3 C2 C1 120.8(2)
C3 C2 H2 119.6
C8 C9 H9 119.7
C10 C9 C8 120.5(2)
C10 C9 H9 119.7
C14 C15 H15A 109.5
C14 C15 H15B 109.5
C14 C15 H15C 109.5
H15A C15 H15B 109.5
H15A C15 H15C 109.5
H15B C15 H15C 109.5
C6 C5 H5 119.6
C4 C5 C6 120.8(2)
C4 C5 H5 119.6
C5 C4 H4 120.3
C3 C4 C5 119.4(2)
C3 C4 H4 120.3
C18 C19 H19A 109.5
C18 C19 H19B 109.5
C18 C19 H19C 109.5
H19A C19 H19B 109.5
H19A C19 H19C 109.5
H19B C19 H19C 109.5
C7 C12 H12 119.1
C11 C12 C7 121.8(2)
C11 C12 H12 119.1
C2 C3 C4 120.7(2)
C2 C3 H3 119.6
C4 C3 H3 119.6
C14 C16 H16A 109.5
C14 C16 H16B 109.5
C14 C16 H16C 109.5
H16A C16 H16B 109.5
H16A C16 H16C 109.5
H16B C16 H16C 109.5
C18 C21 H21A 109.5
C18 C21 H21B 109.5
C18 C21 H21C 109.5
H21A C21 H21B 109.5
H21A C21 H21C 109.5
H21B C21 H21C 109.5
C12 C11 H11 120.2
C10 C11 C12 119.5(3)
C10 C11 H11 120.2
C9 C10 H10 120.1
C11 C10 C9 119.8(2)
C11 C10 H10 120.1
S1 C22 H22A 109.5
S1 C22 H22B 109.5
S1 C22 H22C 109.5
H22A C22 H22B 109.5
H22A C22 H22C 109.5
H22B C22 H22C 109.5

loop_
_geom_bond_atom_site_label_1
_geom_bond_atom_site_label_2
_geom_bond_distance
Pd1 P1 2.2882(6)
Pd1 O1 2.1929(17)
Pd1 N1 2.122(2)
Pd1 C1 1.987(2)
P1 C13 1.827(2)
P1 C18 1.880(2)
P1 C14 1.879(2)
S1 O1 1.4764(18)
S1 O2 1.4665(18)
S1 O3 1.4373(19)
S1 C22 1.766(3)
N1 H1A 0.73(3)
N1 H1B 0.87(3)
N1 C8 1.445(3)
C8 C7 1.400(3)
C8 C9 1.389(4)
C1 C6 1.410(3)
C1 C2 1.399(3)
C13 H13A 0.9600
C13 H13B 0.9600
C13 H13C 0.9600
C18 C20 1.533(4)
C18 C19 1.539(3)
C18 C21 1.542(4)
C14 C17 1.536(3)
C14 C15 1.542(3)
C14 C16 1.535(3)
C17 H17A 0.9600
C17 H17B 0.9600
C17 H17C 0.9600
C20 H20A 0.9600
C20 H20B 0.9600
C20 H20C 0.9600
C7 C6 1.486(3)
C7 C12 1.395(4)
C6 C5 1.399(3)
C2 H2 0.9300
C2 C3 1.383(4)
C9 H9 0.9300
C9 C10 1.386(4)
C15 H15A 0.9600
C15 H15B 0.9600
C15 H15C 0.9600
C5 H5 0.9300
C5 C4 1.387(4)
C4 H4 0.9300
C4 C3 1.386(4)
C19 H19A 0.9600
C19 H19B 0.9600
C19 H19C 0.9600
C12 H12 0.9300
C12 C11 1.386(4)
C3 H3 0.9300
C16 H16A 0.9600
C16 H16B 0.9600
C16 H16C 0.9600
C21 H21A 0.9600
C21 H21B 0.9600
C21 H21C 0.9600
C11 H11 0.9300
C11 C10 1.384(4)
C10 H10 0.9300
C22 H22A 0.9600
C22 H22B 0.9600
C22 H22C 0.9600

loop_
_geom_hbond_atom_site_label_D
_geom_hbond_atom_site_label_H
_geom_hbond_atom_site_label_A
_geom_hbond_distance_DH
_geom_hbond_distance_HA
_geom_hbond_distance_DA
_geom_hbond_angle_DHA
_geom_hbond_site_symmetry_A
N1 H1A O2 0.73(3) 2.34(3) 2.985(3) 149(3) 2_567
N1 H1B O2 0.87(3) 2.10(3) 2.919(3) 158(3) .

loop_
_geom_torsion_atom_site_label_1
_geom_torsion_atom_site_label_2
_geom_torsion_atom_site_label_3
_geom_torsion_atom_site_label_4
_geom_torsion
Pd1 P1 C18 C20 -68.42(19)
Pd1 P1 C18 C19 167.75(16)
Pd1 P1 C18 C21 50.09(18)
Pd1 P1 C14 C17 165.66(16)
Pd1 P1 C14 C15 -74.13(16)
Pd1 P1 C14 C16 42.72(18)
Pd1 N1 C8 C7 59.1(2)
Pd1 N1 C8 C9 -118.6(2)
Pd1 C1 C6 C7 4.9(3)
Pd1 C1 C6 C5 -174.98(17)
Pd1 C1 C2 C3 174.56(18)
O2 S1 O1 Pd1 32.67(19)
O3 S1 O1 Pd1 -98.25(18)
N1 C8 C7 C6 -0.9(3)
N1 C8 C7 C12 -179.4(2)
N1 C8 C9 C10 178.3(2)
C8 C7 C6 C1 -38.9(3)
C8 C7 C6 C5 140.9(2)
C8 C7 C12 C11 1.6(4)
C8 C9 C10 C11 0.7(4)
C1 C6 C5 C4 0.8(4)
C1 C2 C3 C4 -0.2(4)
C13 P1 C18 C20 161.64(18)
C13 P1 C18 C19 37.8(2)
C13 P1 C18 C21 -79.84(18)
C13 P1 C14 C17 -69.32(19)
C13 P1 C14 C15 50.89(18)
C13 P1 C14 C16 167.73(17)
C18 P1 C14 C17 40.1(2)
C18 P1 C14 C15 160.33(16)
C18 P1 C14 C16 -82.82(19)
C14 P1 C18 C20 51.3(2)
C14 P1 C18 C19 -72.5(2)
C14 P1 C18 C21 169.86(16)
C7 C8 C9 C10 0.6(4)
C7 C6 C5 C4 -179.0(2)
C7 C12 C11 C10 -0.3(4)
C6 C1 C2 C3 3.1(3)
C6 C7 C12 C11 -176.9(2)
C6 C5 C4 C3 2.2(4)
C2 C1 C6 C7 176.4(2)
C2 C1 C6 C5 -3.4(3)
C9 C8 C7 C6 176.8(2)
C9 C8 C7 C12 -1.7(3)
C5 C4 C3 C2 -2.5(4)
C12 C7 C6 C1 139.5(2)
C12 C7 C6 C5 -40.7(3)
C12 C11 C10 C9 -0.8(4)
C22 S1 O1 Pd1 146.25(16)
